data_7216793
loop_
_publ_author_name
'Li, Cheng-Peng'
'Chen, Jing'
'Liu, Peng-Wen'
'Du, Miao'

_publ_section_title
;
 Structural diversity of 5-methylnicotinate coordination assemblies
 regulated by metal-ligating tendency and metal-dependent anion effect
;
_journal_issue 28
_journal_name_full CrystEngComm
_journal_page_first 6433
_journal_paper_doi 10.1039/c4ce00187g
_journal_volume 16
_journal_year 2014
_chemical_formula_sum 'C14 H12 N2 O4 Pb'
_chemical_formula_weight 479.45
_chemical_name_systematic
; 
 ? 
;
_space_group_IT_number 14
_symmetry_cell_setting monoclinic
_symmetry_space_group_name_Hall '-P 2ybc'
_symmetry_space_group_name_H-M 'P 1 21/c 1'
_atom_sites_solution_hydrogens geom
_atom_sites_solution_primary direct
_atom_sites_solution_secondary difmap
_audit_creation_method SHELXL-97
_cell_angle_alpha 90.00
_cell_angle_beta 122.411(9)
_cell_angle_gamma 90.00
_cell_formula_units_Z 4
_cell_length_a 12.912(2)
_cell_length_b 9.1366(16)
_cell_length_c 14.7843(17)
_cell_measurement_reflns_used 2988
_cell_measurement_temperature 296(2)
_cell_measurement_theta_max 27.12
_cell_measurement_theta_min 2.76
_cell_volume 1472.4(4)
_computing_cell_refinement 'Bruker SMART'
_computing_data_collection 'Bruker SMART'
_computing_data_reduction 'Bruker SAINT'
_computing_molecular_graphics 'Bruker SHELXTL'
_computing_publication_material 'Bruker SHELXTL'
_computing_structure_refinement 'SHELXL-97 (Sheldrick, 1997)'
_computing_structure_solution 'SHELXS-97 (Sheldrick, 1990)'
_diffrn_ambient_temperature 296(2)
_diffrn_measured_fraction_theta_full 0.998
_diffrn_measured_fraction_theta_max 0.998
_diffrn_measurement_device_type 'CCD area detector'
_diffrn_measurement_method 'phi and omega scans'
_diffrn_radiation_monochromator graphite
_diffrn_radiation_source 'fine-focus sealed tube'
_diffrn_radiation_type MoK\a
_diffrn_radiation_wavelength 0.71073
_diffrn_reflns_av_R_equivalents 0.0449
_diffrn_reflns_av_sigmaI/netI 0.0486
_diffrn_reflns_limit_h_max 8
_diffrn_reflns_limit_h_min -15
_diffrn_reflns_limit_k_max 9
_diffrn_reflns_limit_k_min -10
_diffrn_reflns_limit_l_max 17
_diffrn_reflns_limit_l_min -16
_diffrn_reflns_number 7283
_diffrn_reflns_theta_full 25.03
_diffrn_reflns_theta_max 25.03
_diffrn_reflns_theta_min 2.76
_exptl_absorpt_coefficient_mu 11.474
_exptl_absorpt_correction_T_max 0.1302
_exptl_absorpt_correction_T_min 0.0974
_exptl_absorpt_correction_type multi-scan
_exptl_absorpt_process_details SADABS
_exptl_crystal_colour COLORLESS
_exptl_crystal_density_diffrn 2.163
_exptl_crystal_density_meas ?
_exptl_crystal_density_method 'not measured'
_exptl_crystal_description BLOCK
_exptl_crystal_F_000 896
_exptl_crystal_size_max 0.38
_exptl_crystal_size_mid 0.32
_exptl_crystal_size_min 0.30
_refine_diff_density_max 1.834
_refine_diff_density_min -1.810
_refine_diff_density_rms 0.153
_refine_ls_extinction_coef 0.0039(3)
_refine_ls_extinction_expression Fc^*^=kFc[1+0.001xFc^2^\l^3^/sin(2\q)]^-1/4^
_refine_ls_extinction_method SHELXL
_refine_ls_goodness_of_fit_ref 1.017
_refine_ls_hydrogen_treatment constr
_refine_ls_matrix_type full
_refine_ls_number_parameters 193
_refine_ls_number_reflns 2589
_refine_ls_number_restraints 0
_refine_ls_restrained_S_all 1.017
_refine_ls_R_factor_all 0.0378
_refine_ls_R_factor_gt 0.0300
_refine_ls_shift/su_max 0.001
_refine_ls_shift/su_mean 0.000
_refine_ls_structure_factor_coef Fsqd
_refine_ls_weighting_details 'calc w=1/[\s^2^(Fo^2^)+(0.0434P)^2^+0.2890P] where P=(Fo^2^+2Fc^2^)/3'
_refine_ls_weighting_scheme calc
_refine_ls_wR_factor_gt 0.0743
_refine_ls_wR_factor_ref 0.0794
_reflns_number_gt 2199
_reflns_number_total 2589
_reflns_threshold_expression >2sigma(I)
_cod_data_source_file c4ce00187g2.cif
_cod_data_source_block 967578
_cod_depositor_comments
;
The following automatic conversions were performed:

'_symmetry_cell_setting' value 'Monoclinic' changed to 'monoclinic'
according to
/usr/data/users/saulius/crontab/automatic-downloads/rss-feeds/RSC/lib/dictionaries/cif_core.dic
dictionary named 'cif_core.dic' version 2.4.2 from
2011-04-26.

'_exptl_absorpt_correction_type' value 'MULTI-SCAN'
changed to 'multi-scan' according to
/usr/data/users/saulius/crontab/automatic-downloads/rss-feeds/RSC/lib/dictionaries/cif_core.dic
dictionary named 'cif_core.dic' version 2.4.2 from 2011-04-26.

Automatic conversion script
Id: cif_fix_values 2281 2013-09-26 08:29:07Z andrius 

The following automatic conversions were performed:

'_exptl_crystal_density_meas' value 'NONE' was changed to '?' - the
value is perceived as not measured.

Automatic conversion script
Id: cif_fix_values 3008 2015-01-20 13:52:24Z robertas 
;
_cod_original_sg_symbol_H-M P2(1)/c
_cod_database_code 7216793

loop_
_symmetry_equiv_pos_as_xyz
'x, y, z'
'-x, y+1/2, -z+1/2'
'-x, -y, -z'
'x, -y-1/2, z-1/2'

loop_
_atom_site_label
_atom_site_type_symbol
_atom_site_fract_x
_atom_site_fract_y
_atom_site_fract_z
_atom_site_U_iso_or_equiv
_atom_site_adp_type
_atom_site_occupancy
_atom_site_symmetry_multiplicity
_atom_site_calc_flag
_atom_site_refinement_flags
Pb1 Pb 0.185242(19) 0.56840(2) 0.585282(16) 0.03285(14) Uani 1 1 d .
O1 O 0.3355(5) 0.5805(5) 0.8015(5) 0.0550(14) Uani 1 1 d .
O2 O 0.3449(4) 0.7379(5) 0.6913(4) 0.0515(13) Uani 1 1 d .
O3 O 0.1454(4) 0.7007(5) 0.4277(3) 0.0463(12) Uani 1 1 d .
O4 O -0.0288(6) 0.5882(7) 0.3751(5) 0.0684(18) Uani 1 1 d .
N1 N 0.6398(6) 0.9515(6) 0.9438(5) 0.0453(15) Uani 1 1 d .
N2 N 0.0589(5) 0.7592(6) 0.6157(4) 0.0447(14) Uani 1 1 d .
C1 C 0.3806(6) 0.6900(7) 0.7846(6) 0.0409(16) Uani 1 1 d .
C2 C 0.4810(6) 0.7732(7) 0.8783(5) 0.0358(14) Uani 1 1 d .
C3 C 0.5109(6) 0.7457(7) 0.9822(5) 0.0431(16) Uani 1 1 d .
H3 H 0.4672 0.6760 0.9943 0.052 Uiso 1 1 calc R
C4 C 0.6052(7) 0.8216(7) 1.0674(5) 0.0455(16) Uani 1 1 d .
C5 C 0.6668(7) 0.9230(7) 1.0433(6) 0.0463(18) Uani 1 1 d .
H5 H 0.7311 0.9747 1.0997 0.056 Uiso 1 1 calc R
C6 C 0.5479(6) 0.8781(7) 0.8634(5) 0.0393(15) Uani 1 1 d .
H6 H 0.5276 0.8980 0.7940 0.047 Uiso 1 1 calc R
C7 C 0.6419(8) 0.7970(9) 1.1813(6) 0.064(2) Uani 1 1 d .
H7A H 0.6751 0.7003 1.2033 0.096 Uiso 1 1 calc R
H7B H 0.5712 0.8072 1.1865 0.096 Uiso 1 1 calc R
H7C H 0.7026 0.8678 1.2268 0.096 Uiso 1 1 calc R
C8 C 0.0429(6) 0.6496(7) 0.3564(5) 0.0347(14) Uani 1 1 d .
C9 C 0.0069(5) 0.6603(6) 0.2410(4) 0.0354(14) Uani 1 1 d .
C10 C 0.0830(6) 0.7685(7) 0.7161(5) 0.0403(15) Uani 1 1 d .
H10 H 0.1542 0.7250 0.7713 0.048 Uiso 1 1 calc R
C11 C -0.0459(6) 0.8230(7) 0.5372(5) 0.0416(16) Uani 1 1 d .
H11 H -0.0643 0.8168 0.4673 0.050 Uiso 1 1 calc R
C12 C -0.1261(6) 0.8960(7) 0.5545(5) 0.0374(15) Uani 1 1 d .
C13 C -0.0995(6) 0.5958(6) 0.1584(5) 0.0356(14) Uani 1 1 d .
H13 H -0.1525 0.5474 0.1727 0.043 Uiso 1 1 calc R
C14 C -0.2404(7) 0.9664(8) 0.4628(6) 0.056(2) Uani 1 1 d .
H14A H -0.3091 0.9019 0.4390 0.084 Uiso 1 1 calc R
H14B H -0.2291 0.9847 0.4047 0.084 Uiso 1 1 calc R
H14C H -0.2557 1.0571 0.4864 0.084 Uiso 1 1 calc R

loop_
_atom_site_aniso_label
_atom_site_aniso_U_11
_atom_site_aniso_U_22
_atom_site_aniso_U_33
_atom_site_aniso_U_23
_atom_site_aniso_U_13
_atom_site_aniso_U_12
Pb1 0.03518(18) 0.0439(2) 0.02119(17) -0.00181(9) 0.01628(13) -0.00376(10)
O1 0.054(3) 0.057(3) 0.046(3) -0.001(2) 0.021(3) -0.017(2)
O2 0.055(3) 0.060(3) 0.028(2) 0.001(2) 0.015(2) -0.013(2)
O3 0.053(3) 0.058(3) 0.023(2) 0.000(2) 0.016(2) -0.013(2)
O4 0.069(4) 0.116(5) 0.034(3) -0.016(3) 0.037(3) -0.042(3)
N1 0.047(4) 0.060(4) 0.033(3) -0.004(3) 0.024(3) -0.009(3)
N2 0.051(3) 0.057(4) 0.031(3) -0.002(3) 0.026(3) 0.006(3)
C1 0.034(3) 0.043(4) 0.046(4) 0.000(3) 0.021(3) 0.003(3)
C2 0.036(3) 0.038(3) 0.032(3) 0.000(3) 0.017(3) 0.002(3)
C3 0.054(4) 0.042(4) 0.040(4) 0.000(3) 0.030(4) -0.006(3)
C4 0.054(4) 0.051(4) 0.032(4) 0.000(3) 0.023(3) -0.001(3)
C5 0.050(4) 0.054(4) 0.031(4) -0.013(3) 0.020(3) -0.008(3)
C6 0.044(4) 0.046(4) 0.027(3) -0.003(3) 0.019(3) -0.005(3)
C7 0.090(6) 0.074(5) 0.037(4) 0.001(4) 0.040(4) -0.007(5)
C8 0.042(4) 0.039(3) 0.025(3) -0.002(3) 0.019(3) -0.006(3)
C9 0.046(4) 0.044(4) 0.023(3) -0.002(3) 0.023(3) -0.001(3)
C10 0.045(4) 0.049(4) 0.027(3) 0.004(3) 0.020(3) 0.011(3)
C11 0.058(4) 0.043(4) 0.020(3) -0.005(3) 0.019(3) -0.002(3)
C12 0.041(4) 0.040(3) 0.023(3) 0.001(3) 0.011(3) -0.001(3)
C13 0.034(3) 0.040(3) 0.031(3) 0.000(3) 0.016(3) -0.005(3)
C14 0.055(5) 0.060(5) 0.030(4) 0.004(3) 0.008(4) 0.003(4)

loop_
_atom_type_symbol
_atom_type_description
_atom_type_scat_dispersion_real
_atom_type_scat_dispersion_imag
_atom_type_scat_source
C C 0.0033 0.0016 'International Tables Vol C Tables 4.2.6.8 and 6.1.1.4'
H H 0.0000 0.0000 'International Tables Vol C Tables 4.2.6.8 and 6.1.1.4'
N N 0.0061 0.0033 'International Tables Vol C Tables 4.2.6.8 and 6.1.1.4'
O O 0.0106 0.0060 'International Tables Vol C Tables 4.2.6.8 and 6.1.1.4'
Pb Pb -3.3944 10.1111 'International Tables Vol C Tables 4.2.6.8 and 6.1.1.4'

loop_
_geom_angle_atom_site_label_1
_geom_angle_atom_site_label_2
_geom_angle_atom_site_label_3
_geom_angle
_geom_angle_site_symmetry_1
_geom_angle_site_symmetry_3
O2 Pb1 O3 88.34(15) . .
O2 Pb1 N2 81.43(18) . .
O3 Pb1 N2 90.15(17) . .
O2 Pb1 O1 51.37(15) . .
O3 Pb1 O1 139.70(14) . .
N2 Pb1 O1 83.50(17) . .
O2 Pb1 N1 81.98(18) . 2_646
O3 Pb1 N1 79.09(17) . 2_646
N2 Pb1 N1 160.45(19) . 2_646
O1 Pb1 N1 94.13(18) . 2_646
C1 O1 Pb1 85.0(4) . .
C1 O2 Pb1 100.0(4) . .
C8 O3 Pb1 101.9(4) . .
C6 N1 C5 117.8(6) . .
C6 N1 Pb1 118.3(5) . 2_656
C5 N1 Pb1 119.8(5) . 2_656
C10 N2 C11 116.9(6) . .
C10 N2 Pb1 116.1(4) . .
C11 N2 Pb1 125.1(4) . .
O1 C1 O2 123.6(6) . .
O1 C1 C2 119.1(6) . .
O2 C1 C2 117.2(6) . .
C6 C2 C3 118.2(6) . .
C6 C2 C1 120.5(6) . .
C3 C2 C1 121.3(6) . .
C4 C3 C2 120.2(6) . .
C4 C3 H3 119.9 . .
C2 C3 H3 119.9 . .
C3 C4 C5 116.7(6) . .
C3 C4 C7 122.8(7) . .
C5 C4 C7 120.6(7) . .
N1 C5 C4 124.2(7) . .
N1 C5 H5 117.9 . .
C4 C5 H5 117.9 . .
N1 C6 C2 122.8(6) . .
N1 C6 H6 118.6 . .
C2 C6 H6 118.6 . .
C4 C7 H7A 109.5 . .
C4 C7 H7B 109.5 . .
H7A C7 H7B 109.5 . .
C4 C7 H7C 109.5 . .
H7A C7 H7C 109.5 . .
H7B C7 H7C 109.5 . .
O4 C8 O3 124.0(6) . .
O4 C8 C9 117.9(6) . .
O3 C8 C9 118.0(5) . .
C10 C9 C13 118.3(6) 4_575 .
C10 C9 C8 119.9(5) 4_575 .
C13 C9 C8 121.8(6) . .
N2 C10 C9 123.0(6) . 4_576
N2 C10 H10 118.5 . .
C9 C10 H10 118.5 4_576 .
N2 C11 C12 124.0(6) . .
N2 C11 H11 118.0 . .
C12 C11 H11 118.0 . .
C11 C12 C13 118.1(6) . 4_576
C11 C12 C14 120.9(6) . .
C13 C12 C14 121.0(6) 4_576 .
C12 C13 C9 119.6(6) 4_575 .
C12 C13 H13 120.2 4_575 .
C9 C13 H13 120.2 . .
C12 C14 H14A 109.5 . .
C12 C14 H14B 109.5 . .
H14A C14 H14B 109.5 . .
C12 C14 H14C 109.5 . .
H14A C14 H14C 109.5 . .
H14B C14 H14C 109.5 . .

loop_
_geom_bond_atom_site_label_1
_geom_bond_atom_site_label_2
_geom_bond_distance
_geom_bond_site_symmetry_2
Pb1 O2 2.375(4) .
Pb1 O3 2.423(4) .
Pb1 N2 2.587(5) .
Pb1 O1 2.710(6) .
Pb1 N1 2.734(6) 2_646
O1 C1 1.249(8) .
O2 C1 1.275(8) .
O3 C8 1.260(7) .
O4 C8 1.234(8) .
N1 C6 1.326(9) .
N1 C5 1.342(10) .
N1 Pb1 2.734(6) 2_656
N2 C10 1.346(8) .
N2 C11 1.354(8) .
C1 C2 1.500(9) .
C2 C6 1.385(9) .
C2 C3 1.392(9) .
C3 C4 1.380(9) .
C3 H3 0.9300 .
C4 C5 1.387(10) .
C4 C7 1.502(9) .
C5 H5 0.9300 .
C6 H6 0.9300 .
C7 H7A 0.9600 .
C7 H7B 0.9600 .
C7 H7C 0.9600 .
C8 C9 1.512(8) .
C9 C10 1.383(8) 4_575
C9 C13 1.388(8) .
C10 C9 1.383(8) 4_576
C10 H10 0.9300 .
C11 C12 1.367(9) .
C11 H11 0.9300 .
C12 C13 1.384(9) 4_576
C12 C14 1.511(9) .
C13 C12 1.384(9) 4_575
C13 H13 0.9300 .
C14 H14A 0.9600 .
C14 H14B 0.9600 .
C14 H14C 0.9600 .

loop_
_geom_torsion_atom_site_label_1
_geom_torsion_atom_site_label_2
_geom_torsion_atom_site_label_3
_geom_torsion_atom_site_label_4
_geom_torsion
_geom_torsion_site_symmetry_1
_geom_torsion_site_symmetry_4
O2 Pb1 O1 C1 0.6(4) . .
O3 Pb1 O1 C1 -1.1(5) . .
N2 Pb1 O1 C1 -83.6(4) . .
N1 Pb1 O1 C1 76.9(4) 2_646 .
O3 Pb1 O2 C1 178.3(4) . .
N2 Pb1 O2 C1 87.9(4) . .
O1 Pb1 O2 C1 -0.6(4) . .
N1 Pb1 O2 C1 -102.5(4) 2_646 .
O2 Pb1 O3 C8 -166.5(4) . .
N2 Pb1 O3 C8 -85.1(4) . .
O1 Pb1 O3 C8 -165.2(4) . .
N1 Pb1 O3 C8 111.3(4) 2_646 .
O2 Pb1 N2 C10 -69.6(5) . .
O3 Pb1 N2 C10 -157.9(5) . .
O1 Pb1 N2 C10 -17.8(5) . .
N1 Pb1 N2 C10 -101.8(7) 2_646 .
O2 Pb1 N2 C11 126.9(6) . .
O3 Pb1 N2 C11 38.6(5) . .
O1 Pb1 N2 C11 178.7(6) . .
N1 Pb1 N2 C11 94.6(7) 2_646 .
Pb1 O1 C1 O2 -1.1(6) . .
Pb1 O1 C1 C2 177.8(5) . .
Pb1 O2 C1 O1 1.2(7) . .
Pb1 O2 C1 C2 -177.7(5) . .
O1 C1 C2 C6 168.3(6) . .
O2 C1 C2 C6 -12.7(9) . .
O1 C1 C2 C3 -10.5(10) . .
O2 C1 C2 C3 168.4(6) . .
C6 C2 C3 C4 -0.1(10) . .
C1 C2 C3 C4 178.7(6) . .
C2 C3 C4 C5 -0.5(10) . .
C2 C3 C4 C7 180.0(7) . .
C6 N1 C5 C4 0.2(11) . .
Pb1 N1 C5 C4 -156.6(6) 2_656 .
C3 C4 C5 N1 0.5(11) . .
C7 C4 C5 N1 -180.0(7) . .
C5 N1 C6 C2 -0.9(11) . .
Pb1 N1 C6 C2 156.3(5) 2_656 .
C3 C2 C6 N1 0.9(10) . .
C1 C2 C6 N1 -178.0(6) . .
Pb1 O3 C8 O4 20.5(8) . .
Pb1 O3 C8 C9 -157.7(5) . .
O4 C8 C9 C10 178.4(7) . 4_575
O3 C8 C9 C10 -3.3(9) . 4_575
O4 C8 C9 C13 -3.9(10) . .
O3 C8 C9 C13 174.4(6) . .
C11 N2 C10 C9 -0.4(10) . 4_576
Pb1 N2 C10 C9 -165.3(5) . 4_576
C10 N2 C11 C12 0.6(10) . .
Pb1 N2 C11 C12 164.0(5) . .
N2 C11 C12 C13 -0.6(10) . 4_576
N2 C11 C12 C14 179.1(6) . .
C10 C9 C13 C12 0.1(9) 4_575 4_575
C8 C9 C13 C12 -177.6(6) . 4_575
